data_1567952
loop_
_publ_author_name
'Andreychuk, Nicholas R.'
'Vidjayacoumar, Balamurugan'
'Price, Jeffrey S.'
'Kervazo, Sophie'
'Peeples, Craig A.'
'Emslie, David J. H.'
'Vallet, Val\'erie'
'Gomes, Andr\'e S. P.'
'R\'eal, Florent'
'Schreckenbach, Georg'
'Ayers, Paul W.'
'Vargas-Baca, Ignacio'
'Jenkins, Hilary A.'
'Britten, James F.'

_publ_section_title
;
 Uranium(iv) alkyl cations: synthesis, structures, comparison with
 thorium(iv) analogues, and the influence of arene-coordination on thermal
 stability and ethylene polymerization activity
;
_journal_name_full 'Chemical Science'
_journal_paper_doi 10.1039/D2SC04302E
_journal_year 2022
_chemical_formula_moiety 'C57 H78 F N2 O Si U, B C24 F20, C6 H5 F'
_chemical_formula_sum 'C87 H83 B F22 N2 O Si U'
_chemical_formula_weight 1867.48
_space_group_crystal_system orthorhombic
_space_group_IT_number 29
_space_group_name_Hall 'P 2c -2ac'
_space_group_name_H-M_alt 'P c a 21'
_atom_sites_solution_hydrogens mixed
_atom_sites_solution_primary direct
_audit_creation_date 2022-05-18
_audit_creation_method
;
Olex2 1.5
(compiled 2022.04.07 svn.rca3783a0 for OlexSys, GUI svn.r6498)
;
_audit_update_record
;
2022-08-03 deposited with the CCDC.	2022-11-01 downloaded from the CCDC.
;
_cell_angle_alpha 90
_cell_angle_beta 90
_cell_angle_gamma 90
_cell_formula_units_Z 4
_cell_length_a 26.5251(18)
_cell_length_b 15.7375(11)
_cell_length_c 18.8824(13)
_cell_measurement_reflns_used 9994
_cell_measurement_temperature 100(2)
_cell_measurement_theta_max 26.25
_cell_measurement_theta_min 2.16
_cell_volume 7882.2(9)
_computing_cell_refinement 'Bruker SAINT'
_computing_data_collection 'Bruker APEX2'
_computing_data_reduction 'Bruker SAINT'
_computing_molecular_graphics 'Olex2 1.5 (Dolomanov et al., 2009)'
_computing_publication_material 'Olex2 1.5 (Dolomanov et al., 2009)'
_computing_structure_refinement 'SHELXL 2018/3 (Sheldrick, 2015)'
_computing_structure_solution 'SHELXS  (Sheldrick, 2008)'
_diffrn_ambient_temperature 100
_diffrn_measured_fraction_theta_full 0.999
_diffrn_measured_fraction_theta_max 0.999
_diffrn_measurement_device_type 'Bruker APEX-II CCD'
_diffrn_measurement_method '\f and \w scans'
_diffrn_radiation_type MoK\a
_diffrn_radiation_wavelength 0.71073
_diffrn_reflns_av_R_equivalents 0.0490
_diffrn_reflns_av_unetI/netI 0.0641
_diffrn_reflns_Laue_measured_fraction_full 0.999
_diffrn_reflns_Laue_measured_fraction_max 0.999
_diffrn_reflns_limit_h_max 38
_diffrn_reflns_limit_h_min -38
_diffrn_reflns_limit_k_max 22
_diffrn_reflns_limit_k_min -22
_diffrn_reflns_limit_l_max 27
_diffrn_reflns_limit_l_min -27
_diffrn_reflns_number 120436
_diffrn_reflns_point_group_measured_fraction_full 0.993
_diffrn_reflns_point_group_measured_fraction_max 0.995
_diffrn_reflns_theta_full 25.242
_diffrn_reflns_theta_max 30.839
_diffrn_reflns_theta_min 1.505
_exptl_absorpt_coefficient_mu 2.176
_exptl_absorpt_correction_T_max 0.8492
_exptl_absorpt_correction_T_min 0.6622
_exptl_absorpt_correction_type numerical
_exptl_absorpt_process_details SADABS
_exptl_crystal_colour brown
_exptl_crystal_colour_primary brown
_exptl_crystal_density_diffrn 1.574
_exptl_crystal_description plate
_exptl_crystal_F_000 3744
_exptl_crystal_size_max 0.316
_exptl_crystal_size_mid 0.138
_exptl_crystal_size_min 0.098
_refine_diff_density_max 1.950
_refine_diff_density_min -0.745
_refine_diff_density_rms 0.094
_refine_ls_abs_structure_details
;
 Flack x determined using 8341 quotients [(I+)-(I-)]/[(I+)+(I-)]
 (Parsons, Flack and Wagner, Acta Cryst. B69 (2013) 249-259).
;
_refine_ls_abs_structure_Flack -0.0008(18)
_refine_ls_extinction_method none
_refine_ls_goodness_of_fit_ref 1.000
_refine_ls_hydrogen_treatment mixed
_refine_ls_matrix_type full
_refine_ls_number_parameters 1055
_refine_ls_number_reflns 24641
_refine_ls_number_restraints 93
_refine_ls_restrained_S_all 1.000
_refine_ls_R_factor_all 0.0485
_refine_ls_R_factor_gt 0.0301
_refine_ls_shift/su_max 0.000
_refine_ls_shift/su_mean 0.000
_refine_ls_structure_factor_coef Fsqd
_refine_ls_weighting_details 'w=1/[\s^2^(Fo^2^)+(0.0103P)^2^] where P=(Fo^2^+2Fc^2^)/3'
_refine_ls_weighting_scheme calc
_refine_ls_wR_factor_gt 0.0620
_refine_ls_wR_factor_ref 0.0669
_reflns_Friedel_coverage 0.938
_reflns_Friedel_fraction_full 0.988
_reflns_Friedel_fraction_max 0.991
_reflns_number_gt 19593
_reflns_number_total 24641
_reflns_threshold_expression 'I > 2\s(I)'
_cod_data_source_file d2sc04302e2.cif
_cod_data_source_block XA2_U_R_PhF_cation
_cod_database_code 1567952
_shelx_shelxl_version_number 2018/3
_shelx_space_group_comment
;
The symmetry employed for this shelxl refinement is uniquely defined
by the following loop, which should always be used as a source of
symmetry information in preference to the above space-group names.
They are only intended as comments.
;
_shelx_estimated_absorpt_t_max 0.815
_shelx_estimated_absorpt_t_min 0.546
_olex2_refinement_description
;
1. Fixed Uiso
 At 1.2 times of:
  All C(H) groups
 At 1.5 times of:
  All C(H,H,H) groups
2. Restrained distances
 C58-F2 = C61A-F2A
 1.36 with sigma of 0.003
 C58-C59 \\sim C59-C60 \\sim C60-C61 \\sim C61-C62 \\sim C62-C63 \\sim C63-C58
\\sim C58A-C59A \\sim C59A-
 C60A \\sim C60A-C61A \\sim C61A-C62A \\sim C62A-C63A \\sim C63A-C58A
 with sigma of 0.003
 C63-C59 \\sim C62-C60 \\sim C63A-C59A \\sim C62A-C60A
 with sigma of 0.003
 F2-C63 \\sim F2-C59 \\sim F2A-C62A \\sim F2A-C60A
 with sigma of 0.003
3. Uiso/Uaniso restraints and constraints
Uiso(C63) = Uiso(C63A)
Uiso(C61) = Uiso(C61A)
Uiso(C60) = Uiso(C60A)
Uiso(C62) = Uiso(C62A)
Uiso(C58) = Uiso(C58A)
Uiso(C59) = Uiso(C59A)
Uanis(F2A) = Uanis(F2)
4. Same fragment restrains
{C58, C59, C60, C61, C62, C63} sigma for 1-2: 0.002, 1-3: 0.004
as in
{C58A, C59A, C60A, C61A, C62A, C63A}
5. Others
 Sof(F2A)=Sof(C58A)=Sof(H58A)=Sof(C59A)=Sof(H59A)=Sof(C60A)=Sof(H60A)=
 Sof(C61A)=Sof(C62A)=Sof(H62A)=Sof(C63A)=Sof(H63A)=1-FVAR(1)
 Sof(F2)=Sof(C58)=Sof(C59)=Sof(H59)=Sof(C60)=Sof(H60)=Sof(C61)=Sof(H61)=
 Sof(C62)=Sof(H62)=Sof(C63)=Sof(H63)=FVAR(1)
6.a Ternary CH refined with riding coordinates:
 C30(H30), C33(H33), C42(H42), C45(H45)
6.b Aromatic/amide H refined with riding coordinates:
 C1(H1), C3(H3), C6(H6), C8(H8), C26(H26), C27(H27), C28(H28), C38(H38),
 C39(H39), C40(H40), C52(H52), C53(H53), C54(H54), C56(H56), C57(H57), C59(H59),
  C60(H60), C61(H61), C62(H62), C63(H63), C58A(H58A), C59A(H59A), C60A(H60A),
 C62A(H62A), C63A(H63A)
6.c Idealised Me refined as rotating group:
 C14(H14A,H14B,H14C), C15(H15A,H15B,H15C), C17(H17A,H17B,H17C), C18(H18A,H18B,
 H18C), C19(H19A,H19B,H19C), C21(H21A,H21B,H21C), C22(H22A,H22B,H22C), C23(H23A,
 H23B,H23C), C31(H31A,H31B,H31C), C32(H32A,H32B,H32C), C34(H34A,H34B,H34C),
 C35(H35A,H35B,H35C), C43(H43A,H43B,H43C), C44(H44A,H44B,H44C), C46(H46A,H46B,
 H46C), C47(H47A,H47B,H47C), C49(H49A,H49B,H49C), C50(H50A,H50B,H50C), C51(H51A,
 H51B,H51C)
;
_olex2_submission_special_instructions 'No special instructions were received'

loop_
_space_group_symop_operation_xyz
'x, y, z'
'-x, -y, z+1/2'
'-x+1/2, y, z+1/2'
'x+1/2, -y, z'

loop_
_atom_site_label
_atom_site_type_symbol
_atom_site_fract_x
_atom_site_fract_y
_atom_site_fract_z
_atom_site_U_iso_or_equiv
_atom_site_adp_type
_atom_site_occupancy
_atom_site_site_symmetry_order
_atom_site_calc_flag
_atom_site_refinement_flags_posn
_atom_site_refinement_flags_adp
_atom_site_refinement_flags_occupancy
_atom_site_disorder_assembly
_atom_site_disorder_group
U1 U -0.00847(2) 1.13964(2) 0.25346(6) 0.01480(3) Uani 1 1 d . . . . .
Si1 Si -0.00305(4) 0.96361(8) 0.39921(9) 0.0247(3) Uani 1 1 d . . . . .
F1 F -0.01031(15) 1.4034(3) 0.1576(2) 0.0642(11) Uani 1 1 d . . . . .
O1 O -0.00589(9) 0.99944(18) 0.19952(16) 0.0158(5) Uani 1 1 d . . . . .
N1 N -0.08228(11) 1.08722(19) 0.22023(17) 0.0150(6) Uani 1 1 d . . . . .
N2 N 0.06760(11) 1.0942(2) 0.22287(17) 0.0152(6) Uani 1 1 d . . . . .
C1 C -0.09908(15) 0.8381(2) 0.1464(2) 0.0169(8) Uani 1 1 d . . . . .
H1 H -0.101543 0.781442 0.129488 0.020 Uiso 1 1 calc R U . . .
C3 C -0.13957(14) 0.9684(2) 0.1825(2) 0.0165(8) Uani 1 1 d . . . . .
H3 H -0.169358 1.000676 0.189863 0.020 Uiso 1 1 calc R U . . .
C4 C -0.09265(14) 1.0049(2) 0.1953(2) 0.0146(7) Uani 1 1 d . . . . .
C5 C 0.08043(14) 1.0143(2) 0.1946(2) 0.0146(7) Uani 1 1 d . . . . .
C6 C 0.12826(14) 0.9849(2) 0.1779(2) 0.0172(8) Uani 1 1 d . . . . .
H6 H 0.156741 1.020412 0.185158 0.021 Uiso 1 1 calc R U . . .
C7 C 0.13480(14) 0.9028(2) 0.1502(2) 0.0170(8) Uani 1 1 d . . . . .
C8 C 0.09290(15) 0.8519(2) 0.1396(2) 0.0170(8) Uani 1 1 d . . . . .
H8 H 0.097556 0.796264 0.121307 0.020 Uiso 1 1 calc R U . . .
C9 C -0.00268(13) 0.8221(2) 0.1450(2) 0.0163(8) Uani 1 1 d . . . . .
C10 C -0.05094(15) 0.8733(2) 0.1584(2) 0.0153(8) Uani 1 1 d . . . . .
C11 C -0.05010(13) 0.9553(2) 0.1832(2) 0.0140(7) Uani 1 1 d . . . . .
C12 C 0.04011(13) 0.9599(2) 0.1818(2) 0.0134(7) Uani 1 1 d . . . . .
C13 C 0.04355(15) 0.8797(3) 0.1549(2) 0.0151(8) Uani 1 1 d . . . . .
C14 C -0.00006(14) 0.7483(3) 0.1978(3) 0.0241(9) Uani 1 1 d . . . . .
H14A H -0.001167 0.770633 0.246255 0.036 Uiso 1 1 calc R U . . .
H14B H 0.031425 0.716801 0.190812 0.036 Uiso 1 1 calc R U . . .
H14C H -0.028777 0.710155 0.190238 0.036 Uiso 1 1 calc R U . . .
C15 C -0.00336(14) 0.7879(3) 0.0687(3) 0.0243(9) Uani 1 1 d . . . . .
H15A H -0.032987 0.751580 0.062074 0.036 Uiso 1 1 calc R U . . .
H15B H 0.027298 0.754770 0.060019 0.036 Uiso 1 1 calc R U . . .
H15C H -0.004824 0.835621 0.035400 0.036 Uiso 1 1 calc R U . . .
C16 C -0.19508(15) 0.8457(2) 0.1416(2) 0.0195(8) Uani 1 1 d . . . . .
C17 C -0.23391(15) 0.8719(3) 0.1979(2) 0.0248(9) Uani 1 1 d . . . . .
H17A H -0.223364 0.850293 0.244283 0.037 Uiso 1 1 calc R U . . .
H17B H -0.266925 0.848136 0.185673 0.037 Uiso 1 1 calc R U . . .
H17C H -0.236220 0.934032 0.199719 0.037 Uiso 1 1 calc R U . . .
C18 C -0.21169(17) 0.8796(3) 0.0687(2) 0.0280(10) Uani 1 1 d . . . . .
H18A H -0.211562 0.941820 0.069297 0.042 Uiso 1 1 calc R U . . .
H18B H -0.245768 0.859148 0.058047 0.042 Uiso 1 1 calc R U . . .
H18C H -0.188299 0.859196 0.032244 0.042 Uiso 1 1 calc R U . . .
C19 C -0.19380(17) 0.7478(3) 0.1383(3) 0.0256(10) Uani 1 1 d . . . . .
H19A H -0.171648 0.729787 0.099569 0.038 Uiso 1 1 calc R U . . .
H19B H -0.227935 0.726212 0.129936 0.038 Uiso 1 1 calc R U . . .
H19C H -0.181016 0.725319 0.183211 0.038 Uiso 1 1 calc R U . . .
C20 C 0.18860(15) 0.8740(3) 0.1323(2) 0.0209(9) Uani 1 1 d . . . . .
C21 C 0.21026(16) 0.9332(3) 0.0764(3) 0.0299(10) Uani 1 1 d . . . . .
H21A H 0.245103 0.916724 0.065931 0.045 Uiso 1 1 calc R U . . .
H21B H 0.209655 0.991762 0.094077 0.045 Uiso 1 1 calc R U . . .
H21C H 0.189991 0.929394 0.033102 0.045 Uiso 1 1 calc R U . . .
C22 C 0.22199(16) 0.8802(3) 0.1988(3) 0.0286(10) Uani 1 1 d . . . . .
H22A H 0.209927 0.839925 0.234563 0.043 Uiso 1 1 calc R U . . .
H22B H 0.220375 0.938051 0.217853 0.043 Uiso 1 1 calc R U . . .
H22C H 0.256928 0.866565 0.186285 0.043 Uiso 1 1 calc R U . . .
C23 C 0.19062(16) 0.7822(3) 0.1046(3) 0.0226(10) Uani 1 1 d . . . . .
H23A H 0.178617 0.743321 0.141506 0.034 Uiso 1 1 calc R U . . .
H23B H 0.225432 0.767689 0.092051 0.034 Uiso 1 1 calc R U . . .
H23C H 0.169115 0.776914 0.062632 0.034 Uiso 1 1 calc R U . . .
C24 C -0.12229(15) 1.1501(2) 0.2234(2) 0.0154(8) Uani 1 1 d . . . . .
C25 C -0.15114(16) 1.1591(3) 0.2851(2) 0.0184(8) Uani 1 1 d . . . . .
C26 C -0.18510(15) 1.2283(3) 0.2883(2) 0.0249(9) Uani 1 1 d . . . . .
H26 H -0.204423 1.237192 0.329988 0.030 Uiso 1 1 calc R U . . .
C27 C -0.19058(16) 1.2827(3) 0.2322(2) 0.0292(12) Uani 1 1 d . . . . .
H27 H -0.212566 1.330106 0.236337 0.035 Uiso 1 1 calc R U . . .
C28 C -0.16436(15) 1.2695(3) 0.1693(3) 0.0263(10) Uani 1 1 d . . . . .
H28 H -0.170100 1.305890 0.129963 0.032 Uiso 1 1 calc R U . . .
C29 C -0.12954(15) 1.2029(2) 0.1637(2) 0.0199(8) Uani 1 1 d . . . . .
C30 C -0.10279(17) 1.1868(3) 0.0936(2) 0.0270(10) Uani 1 1 d . . . . .
H30 H -0.070528 1.156526 0.104168 0.032 Uiso 1 1 calc R U . . .
C31 C -0.1349(2) 1.1283(3) 0.0469(3) 0.0367(12) Uani 1 1 d . . . . .
H31A H -0.139389 1.073489 0.070700 0.055 Uiso 1 1 calc R U . . .
H31B H -0.117945 1.119574 0.001416 0.055 Uiso 1 1 calc R U . . .
H31C H -0.167934 1.154531 0.038874 0.055 Uiso 1 1 calc R U . . .
C32 C -0.08972(19) 1.2678(3) 0.0536(3) 0.0368(12) Uani 1 1 d . . . . .
H32A H -0.120817 1.295933 0.038232 0.055 Uiso 1 1 calc R U . . .
H32B H -0.069207 1.253646 0.012066 0.055 Uiso 1 1 calc R U . . .
H32C H -0.070712 1.305999 0.084693 0.055 Uiso 1 1 calc R U . . .
C33 C -0.14770(16) 1.0967(3) 0.3464(2) 0.0231(9) Uani 1 1 d . . . . .
H33 H -0.119856 1.055768 0.335879 0.028 Uiso 1 1 calc R U . . .
C34 C -0.19665(17) 1.0458(3) 0.3543(3) 0.0307(10) Uani 1 1 d . . . . .
H34A H -0.224599 1.084633 0.364397 0.046 Uiso 1 1 calc R U . . .
H34B H -0.193131 1.005057 0.393213 0.046 Uiso 1 1 calc R U . . .
H34C H -0.203512 1.015064 0.310142 0.046 Uiso 1 1 calc R U . . .
C35 C -0.13560(18) 1.1404(3) 0.4162(2) 0.0278(10) Uani 1 1 d . . . . .
H35A H -0.105273 1.175354 0.410601 0.042 Uiso 1 1 calc R U . . .
H35B H -0.129736 1.097468 0.452889 0.042 Uiso 1 1 calc R U . . .
H35C H -0.163974 1.176626 0.430147 0.042 Uiso 1 1 calc R U . . .
C36 C 0.10688(15) 1.1576(2) 0.2287(2) 0.0177(8) Uani 1 1 d . . . . .
C37 C 0.11837(14) 1.2064(2) 0.1681(2) 0.0199(8) Uani 1 1 d . . . . .
C38 C 0.15276(16) 1.2732(3) 0.1756(3) 0.0259(9) Uani 1 1 d . . . . .
H38 H 0.161311 1.307071 0.135757 0.031 Uiso 1 1 calc R U . . .
C39 C 0.17462(15) 1.2905(3) 0.2415(3) 0.0301(12) Uani 1 1 d . . . . .
H39 H 0.196342 1.338142 0.246560 0.036 Uiso 1 1 calc R U . . .
C40 C 0.16507(15) 1.2396(3) 0.2986(3) 0.0253(10) Uani 1 1 d . . . . .
H40 H 0.181496 1.251079 0.342317 0.030 Uiso 1 1 calc R U . . .
C41 C 0.13149(15) 1.1707(3) 0.2942(2) 0.0198(8) Uani 1 1 d . . . . .
C42 C 0.12605(16) 1.1109(3) 0.3561(2) 0.0235(9) Uani 1 1 d . . . . .
H42 H 0.096971 1.072197 0.346242 0.028 Uiso 1 1 calc R U . . .
C43 C 0.17339(17) 1.0561(3) 0.3645(3) 0.0322(11) Uani 1 1 d . . . . .
H43A H 0.178686 1.022740 0.321283 0.048 Uiso 1 1 calc R U . . .
H43B H 0.169121 1.017591 0.404853 0.048 Uiso 1 1 calc R U . . .
H43C H 0.202644 1.092804 0.372669 0.048 Uiso 1 1 calc R U . . .
C44 C 0.1153(2) 1.1578(3) 0.4260(3) 0.0322(11) Uani 1 1 d . . . . .
H44A H 0.143874 1.194568 0.437742 0.048 Uiso 1 1 calc R U . . .
H44B H 0.110240 1.116259 0.464028 0.048 Uiso 1 1 calc R U . . .
H44C H 0.084783 1.192425 0.420734 0.048 Uiso 1 1 calc R U . . .
C45 C 0.09514(16) 1.1880(3) 0.0958(2) 0.0234(9) Uani 1 1 d . . . . .
H45 H 0.079656 1.130116 0.097865 0.028 Uiso 1 1 calc R U . . .
C46 C 0.0537(2) 1.2508(4) 0.0786(3) 0.0586(18) Uani 1 1 d . . . . .
H46A H 0.026150 1.244426 0.112710 0.088 Uiso 1 1 calc R U . . .
H46B H 0.041053 1.239889 0.030671 0.088 Uiso 1 1 calc R U . . .
H46C H 0.067133 1.308736 0.081153 0.088 Uiso 1 1 calc R U . . .
C47 C 0.1345(2) 1.1871(6) 0.0389(3) 0.070(2) Uani 1 1 d . . . . .
H47A H 0.146012 1.245233 0.029735 0.105 Uiso 1 1 calc R U . . .
H47B H 0.120164 1.163096 -0.004590 0.105 Uiso 1 1 calc R U . . .
H47C H 0.163157 1.152252 0.054179 0.105 Uiso 1 1 calc R U . . .
C48 C -0.00731(17) 1.0757(3) 0.3660(2) 0.0224(8) Uani 1 1 d . . . . .
H48A H 0.019(3) 1.119(5) 0.388(4) 0.07(2) Uiso 1 1 d . . . . .
H48B H -0.040(2) 1.101(4) 0.381(3) 0.057(18) Uiso 1 1 d . . . . .
C49 C 0.05407(19) 0.9065(3) 0.3656(3) 0.0311(11) Uani 1 1 d . . . . .
H49A H 0.053989 0.906893 0.313738 0.047 Uiso 1 1 calc R U . . .
H49B H 0.053615 0.847604 0.382592 0.047 Uiso 1 1 calc R U . . .
H49C H 0.084503 0.934954 0.383010 0.047 Uiso 1 1 calc R U . . .
C50 C 0.00010(17) 0.9651(3) 0.4987(3) 0.0329(11) Uani 1 1 d . . . . .
H50A H 0.029385 0.998496 0.513806 0.049 Uiso 1 1 calc R U . . .
H50B H 0.003284 0.906870 0.516422 0.049 Uiso 1 1 calc R U . . .
H50C H -0.030715 0.990863 0.517652 0.049 Uiso 1 1 calc R U . . .
C51 C -0.0601(2) 0.9025(3) 0.3715(3) 0.0348(12) Uani 1 1 d . . . . .
H51A H -0.090090 0.927150 0.393801 0.052 Uiso 1 1 calc R U . . .
H51B H -0.056548 0.843117 0.386203 0.052 Uiso 1 1 calc R U . . .
H51C H -0.063623 0.905259 0.319857 0.052 Uiso 1 1 calc R U . . .
C52 C -0.0127(2) 1.2965(3) 0.3548(3) 0.0367(12) Uani 1 1 d . . . . .
H52 H -0.013183 1.272627 0.401016 0.044 Uiso 1 1 calc R U . . .
C53 C -0.0569(2) 1.3147(3) 0.3209(3) 0.0385(12) Uani 1 1 d . . . . .
H53 H -0.088083 1.304164 0.343918 0.046 Uiso 1 1 calc R U . . .
C54 C -0.05644(18) 1.3487(3) 0.2528(5) 0.0476(12) Uani 1 1 d . . . . .
H54 H -0.087021 1.360153 0.228445 0.057 Uiso 1 1 calc R U . . .
C55 C -0.0111(2) 1.3649(4) 0.2222(3) 0.0414(13) Uani 1 1 d . . . . .
C56 C 0.03386(17) 1.3458(3) 0.2534(5) 0.0401(10) Uani 1 1 d . . . . .
H56 H 0.064746 1.354867 0.229078 0.048 Uiso 1 1 calc R U . . .
C57 C 0.0334(2) 1.3131(3) 0.3214(3) 0.0421(13) Uani 1 1 d . . . . .
H57 H 0.064215 1.301935 0.345321 0.051 Uiso 1 1 calc R U . . .
C77 C -0.14312(14) 0.8840(2) 0.1586(2) 0.0151(7) Uani 1 1 d . . . . .
F3 F 0.27745(10) 0.47784(15) -0.20897(14) 0.0279(6) Uani 1 1 d . . . . .
F4 F 0.32907(12) 0.58966(19) -0.28381(16) 0.0383(8) Uani 1 1 d . . . . .
F5 F 0.35874(10) 0.74022(18) -0.22618(14) 0.0383(7) Uani 1 1 d . . . . .
F6 F 0.32908(12) 0.78060(17) -0.09234(16) 0.0375(7) Uani 1 1 d . . . . .
F7 F 0.27798(10) 0.66888(15) -0.01402(14) 0.0260(5) Uani 1 1 d . . . . .
F8 F 0.18109(10) 0.65328(14) -0.07912(14) 0.0251(5) Uani 1 1 d . . . . .
F9 F 0.09657(9) 0.68872(16) -0.01126(15) 0.0312(6) Uani 1 1 d . . . . .
F10 F 0.06485(11) 0.59204(18) 0.09926(16) 0.0380(7) Uani 1 1 d . . . . .
F11 F 0.12013(10) 0.45356(16) 0.13848(15) 0.0338(6) Uani 1 1 d . . . . .
F12 F 0.20504(9) 0.41382(15) 0.06929(14) 0.0250(5) Uani 1 1 d . . . . .
F13 F 0.33721(9) 0.40243(15) -0.09408(14) 0.0250(5) Uani 1 1 d . . . . .
F14 F 0.41950(11) 0.36744(17) -0.01865(17) 0.0388(7) Uani 1 1 d . . . . .
F15 F 0.42807(12) 0.4241(2) 0.11753(19) 0.0497(8) Uani 1 1 d . . . . .
F16 F 0.35187(12) 0.51806(18) 0.17532(16) 0.0396(7) Uani 1 1 d . . . . .
F17 F 0.26963(9) 0.55100(15) 0.10321(13) 0.0264(6) Uani 1 1 d . . . . .
F18 F 0.26547(9) 0.30485(14) -0.02428(14) 0.0246(5) Uani 1 1 d . . . . .
F19 F 0.21648(10) 0.18063(15) -0.08814(15) 0.0292(6) Uani 1 1 d . . . . .
F20 F 0.14583(10) 0.21396(17) -0.18882(15) 0.0346(6) Uani 1 1 d . . . . .
F21 F 0.12694(11) 0.37766(18) -0.22674(14) 0.0369(7) Uani 1 1 d . . . . .
F22 F 0.17608(10) 0.50520(15) -0.16369(14) 0.0262(6) Uani 1 1 d . . . . .
C64 C 0.19890(15) 0.5321(2) -0.0076(2) 0.0173(8) Uani 1 1 d . . . . .
C65 C 0.16875(15) 0.6011(2) -0.0252(2) 0.0191(8) Uani 1 1 d . . . . .
C66 C 0.12439(16) 0.6214(3) 0.0097(2) 0.0211(9) Uani 1 1 d . . . . .
C67 C 0.10785(16) 0.5727(3) 0.0655(2) 0.0238(9) Uani 1 1 d . . . . .
C68 C 0.13584(16) 0.5026(3) 0.0846(2) 0.0226(9) Uani 1 1 d . . . . .
C69 C 0.17966(16) 0.4843(2) 0.0478(2) 0.0192(8) Uani 1 1 d . . . . .
C70 C 0.29760(15) 0.4754(2) 0.0007(2) 0.0184(8) Uani 1 1 d . . . . .
C71 C 0.33867(16) 0.4311(3) -0.0267(2) 0.0220(9) Uani 1 1 d . . . . .
C72 C 0.38176(16) 0.4124(3) 0.0114(3) 0.0269(9) Uani 1 1 d . . . . .
C73 C 0.38636(18) 0.4412(3) 0.0799(3) 0.0313(11) Uani 1 1 d . . . . .
C74 C 0.34801(18) 0.4879(3) 0.1089(2) 0.0271(10) Uani 1 1 d . . . . .
C75 C 0.30464(16) 0.5042(3) 0.0698(2) 0.0229(9) Uani 1 1 d . . . . .
C76 C 0.22445(14) 0.4132(2) -0.0918(2) 0.0183(8) Uani 1 1 d . . . . .
C78 C 0.18770(15) 0.4252(3) -0.1438(2) 0.0210(8) Uani 1 1 d . . . . .
C79 C 0.16182(17) 0.3610(3) -0.1768(2) 0.0263(9) Uani 1 1 d . . . . .
C80 C 0.17118(17) 0.2776(3) -0.1579(2) 0.0258(10) Uani 1 1 d . . . . .
C81 C 0.20688(16) 0.2611(3) -0.1072(2) 0.0208(9) Uani 1 1 d . . . . .
C82 C 0.23214(15) 0.3280(3) -0.0751(2) 0.0189(8) Uani 1 1 d . . . . .
C83 C 0.27380(14) 0.5671(2) -0.1065(2) 0.0170(8) Uani 1 1 d . . . . .
C84 C 0.28868(15) 0.5522(3) -0.1764(2) 0.0199(8) Uani 1 1 d . . . . .
C85 C 0.31600(19) 0.6088(3) -0.2169(3) 0.0263(10) Uani 1 1 d . . . . .
C86 C 0.33055(17) 0.6857(3) -0.1890(2) 0.0268(10) Uani 1 1 d . . . . .
C87 C 0.31627(16) 0.7051(3) -0.1206(2) 0.0246(9) Uani 1 1 d . . . . .
C88 C 0.28940(16) 0.6466(2) -0.0817(2) 0.0200(8) Uani 1 1 d . . . . .
B1 B 0.24891(15) 0.4971(3) -0.0518(2) 0.0158(9) Uani 1 1 d . . . . .
F2 F 0.0592(3) 0.5582(7) 0.2759(5) 0.173(5) Uani 0.672(7) 1 d D . P A 1
C58 C 0.0335(3) 0.5593(10) 0.3377(5) 0.081(3) Uiso 0.672(7) 1 d D . P A 1
C59 C 0.0604(4) 0.5711(9) 0.3986(4) 0.069(3) Uiso 0.672(7) 1 d D . P A 1
H59 H 0.095234 0.585309 0.398019 0.083 Uiso 0.672(7) 1 calc R U P A 1
C60 C 0.0342(3) 0.5611(11) 0.4603(6) 0.092(3) Uiso 0.672(7) 1 d D . P A 1
H60 H 0.051434 0.559471 0.504402 0.110 Uiso 0.672(7) 1 calc R U P A 1
C61 C -0.0172(3) 0.5536(10) 0.4580(6) 0.093(4) Uiso 0.672(7) 1 d D . P A 1
H61 H -0.034913 0.550997 0.501685 0.111 Uiso 0.672(7) 1 calc R U P A 1
C62 C -0.0445(4) 0.5496(10) 0.3967(5) 0.099(4) Uiso 0.672(7) 1 d D . P A 1
H62 H -0.080105 0.543146 0.397039 0.119 Uiso 0.672(7) 1 calc R U P A 1
C63 C -0.0179(3) 0.5554(11) 0.3346(6) 0.093(4) Uiso 0.672(7) 1 d D . P A 1
H63 H -0.034863 0.556747 0.290353 0.111 Uiso 0.672(7) 1 calc R U P A 1
F2A F -0.0541(6) 0.5625(15) 0.4676(9) 0.173(5) Uani 0.328(7) 1 d D . P A 2
C58A C 0.0455(6) 0.564(2) 0.3110(9) 0.081(3) Uiso 0.328(7) 1 d D . P A 2
H58A H 0.067919 0.579925 0.274112 0.097 Uiso 0.328(7) 1 calc R U P A 2
C59A C 0.0645(5) 0.5549(16) 0.3778(9) 0.069(3) Uiso 0.328(7) 1 d D . P A 2
H59A H 0.099250 0.544510 0.386706 0.083 Uiso 0.328(7) 1 calc R U P A 2
C60A C 0.0297(5) 0.562(2) 0.4310(9) 0.092(3) Uiso 0.328(7) 1 d D . P A 2
H60A H 0.039732 0.576741 0.477712 0.110 Uiso 0.328(7) 1 calc R U P A 2
C61A C -0.0200(5) 0.5477(17) 0.4154(8) 0.093(4) Uiso 0.328(7) 1 d D . P A 2
C62A C -0.0383(6) 0.541(2) 0.3478(8) 0.099(4) Uiso 0.328(7) 1 d D . P A 2
H62A H -0.072882 0.529804 0.338665 0.119 Uiso 0.328(7) 1 calc R U P A 2
C63A C -0.0041(6) 0.551(2) 0.2941(8) 0.093(4) Uiso 0.328(7) 1 d D . P A 2
H63A H -0.014664 0.549666 0.246071 0.111 Uiso 0.328(7) 1 calc R U P A 2

loop_
_atom_site_aniso_label
_atom_site_aniso_U_11
_atom_site_aniso_U_22
_atom_site_aniso_U_33
_atom_site_aniso_U_23
_atom_site_aniso_U_13
_atom_site_aniso_U_12
U1 0.01332(5) 0.01251(5) 0.01857(6) -0.00354(9) -0.00061(12) -0.00094(4)
Si1 0.0277(7) 0.0257(6) 0.0207(6) 0.0029(5) -0.0028(5) -0.0041(5)
F1 0.082(3) 0.061(3) 0.050(2) 0.014(2) 0.0002(18) 0.006(2)
O1 0.0076(11) 0.0145(13) 0.0253(15) -0.0076(11) 0.0004(10) -0.0012(10)
N1 0.0133(15) 0.0106(15) 0.0211(16) -0.0030(13) -0.0007(12) 0.0031(12)
N2 0.0120(15) 0.0150(16) 0.0184(15) -0.0046(12) -0.0017(12) -0.0030(12)
C1 0.0146(19) 0.0148(18) 0.021(2) -0.0028(15) 0.0001(15) -0.0015(14)
C3 0.0110(18) 0.0172(19) 0.021(2) -0.0033(15) -0.0002(14) 0.0006(14)
C4 0.0151(18) 0.0143(18) 0.0144(18) -0.0007(14) -0.0017(14) -0.0006(14)
C5 0.0140(18) 0.0138(18) 0.0161(19) -0.0020(14) -0.0032(14) -0.0022(14)
C6 0.0098(17) 0.0187(19) 0.023(2) -0.0025(16) 0.0002(14) -0.0034(14)
C7 0.0103(17) 0.019(2) 0.021(2) -0.0004(16) -0.0018(14) -0.0003(14)
C8 0.0130(18) 0.0167(19) 0.021(2) -0.0037(15) -0.0025(14) 0.0036(14)
C9 0.0104(18) 0.0094(18) 0.029(2) -0.0048(15) -0.0026(14) 0.0021(13)
C10 0.0099(18) 0.015(2) 0.021(2) -0.0033(15) 0.0012(14) -0.0004(14)
C11 0.0091(17) 0.0139(18) 0.0189(19) -0.0008(14) 0.0005(13) -0.0013(13)
C12 0.0071(16) 0.0166(18) 0.0164(18) -0.0003(14) 0.0003(13) 0.0018(13)
C13 0.0110(18) 0.013(2) 0.021(2) -0.0020(15) -0.0020(15) -0.0010(14)
C14 0.018(2) 0.017(2) 0.038(3) 0.0038(18) -0.0021(16) -0.0006(14)
C15 0.0119(19) 0.023(2) 0.038(3) -0.0128(19) -0.0016(16) -0.0008(15)
C16 0.0121(18) 0.021(2) 0.025(2) -0.0061(16) 0.0012(15) -0.0013(14)
C17 0.0114(19) 0.028(2) 0.035(2) -0.0079(18) 0.0045(16) -0.0050(15)
C18 0.021(2) 0.033(3) 0.029(2) -0.0037(19) -0.0049(18) -0.0026(18)
C19 0.013(2) 0.023(2) 0.040(3) -0.006(2) -0.0005(19) -0.0050(17)
C20 0.0108(18) 0.023(2) 0.029(2) -0.0026(17) -0.0001(15) 0.0025(15)
C21 0.018(2) 0.031(3) 0.042(3) -0.002(2) 0.0076(19) -0.0014(17)
C22 0.016(2) 0.026(2) 0.044(3) -0.007(2) -0.0062(19) 0.0009(16)
C23 0.0115(19) 0.022(2) 0.034(2) -0.0070(18) -0.0012(17) 0.0043(16)
C24 0.0091(18) 0.0137(19) 0.0235(19) -0.0039(15) -0.0013(14) -0.0002(14)
C25 0.015(2) 0.019(2) 0.021(2) -0.0068(16) -0.0010(16) -0.0024(15)
C26 0.018(2) 0.028(2) 0.030(2) -0.0135(19) 0.0051(17) 0.0010(17)
C27 0.018(2) 0.015(2) 0.054(3) -0.0118(18) -0.0005(17) 0.0028(15)
C28 0.016(2) 0.022(2) 0.041(3) 0.0061(19) 0.0005(18) 0.0030(16)
C29 0.0145(19) 0.0172(19) 0.028(2) 0.0011(17) 0.0003(16) -0.0003(15)
C30 0.022(2) 0.033(3) 0.026(2) 0.0083(19) 0.0032(17) 0.0075(18)
C31 0.051(3) 0.037(3) 0.022(3) 0.006(2) 0.005(2) -0.002(2)
C32 0.033(3) 0.041(3) 0.036(3) 0.011(2) 0.001(2) -0.006(2)
C33 0.021(2) 0.023(2) 0.025(2) -0.0049(17) 0.0033(16) 0.0036(16)
C34 0.030(3) 0.033(3) 0.029(2) -0.002(2) 0.0060(19) -0.0085(19)
C35 0.028(2) 0.033(3) 0.023(2) -0.006(2) 0.0042(18) -0.0047(19)
C36 0.0116(19) 0.0131(18) 0.028(2) -0.0033(14) 0.0012(15) 0.0010(14)
C37 0.0131(18) 0.0160(19) 0.031(2) -0.0021(17) 0.0020(16) 0.0033(14)
C38 0.021(2) 0.015(2) 0.042(3) 0.0027(19) 0.0039(19) -0.0016(16)
C39 0.0189(19) 0.0172(18) 0.054(4) -0.012(2) 0.004(2) -0.0044(14)
C40 0.0133(19) 0.027(2) 0.036(3) -0.013(2) -0.0029(17) -0.0010(16)
C41 0.014(2) 0.021(2) 0.024(2) -0.0069(17) -0.0010(16) 0.0011(16)
C42 0.018(2) 0.027(2) 0.026(2) -0.0058(18) -0.0071(16) -0.0028(16)
C43 0.029(2) 0.032(3) 0.036(3) -0.005(2) -0.011(2) 0.0033(19)
C44 0.032(3) 0.041(3) 0.023(2) -0.006(2) -0.005(2) -0.001(2)
C45 0.019(2) 0.023(2) 0.028(2) 0.0020(18) 0.0007(17) -0.0019(17)
C46 0.059(4) 0.053(4) 0.063(4) -0.012(3) -0.034(3) 0.019(3)
C47 0.036(3) 0.145(7) 0.029(3) -0.008(4) 0.008(2) -0.017(4)
C48 0.0170(18) 0.027(2) 0.023(2) -0.0021(17) -0.0002(16) -0.0031(17)
C49 0.035(3) 0.029(3) 0.029(3) 0.006(2) 0.000(2) 0.001(2)
C50 0.036(3) 0.037(3) 0.026(2) 0.005(2) -0.0014(18) -0.001(2)
C51 0.036(3) 0.034(3) 0.034(3) 0.011(2) -0.007(2) -0.010(2)
C52 0.059(4) 0.025(2) 0.026(3) -0.0083(19) 0.003(2) 0.004(2)
C53 0.042(3) 0.034(3) 0.039(3) -0.003(2) 0.001(2) -0.017(2)
C54 0.037(3) 0.057(3) 0.049(3) -0.005(4) -0.011(4) -0.013(2)
C55 0.054(4) 0.039(3) 0.031(3) 0.010(2) 0.000(2) 0.003(3)
C56 0.035(2) 0.040(3) 0.045(3) -0.004(4) 0.012(4) 0.0111(18)
C57 0.050(3) 0.039(3) 0.037(3) -0.012(2) -0.006(2) 0.022(3)
C77 0.0100(17) 0.0168(18) 0.0185(19) -0.0004(15) 0.0013(14) -0.0007(13)
F3 0.0399(15) 0.0226(13) 0.0211(13) -0.0054(10) 0.0066(11) 0.0004(11)
F4 0.0481(19) 0.0425(19) 0.0241(15) 0.0009(13) 0.0163(13) -0.0023(15)
F5 0.0374(15) 0.0415(16) 0.0359(17) 0.0126(12) 0.0069(11) -0.0133(12)
F6 0.052(2) 0.0246(15) 0.0355(16) 0.0002(12) -0.0026(15) -0.0193(14)
F7 0.0389(15) 0.0222(12) 0.0171(12) -0.0029(10) 0.0023(10) -0.0050(11)
F8 0.0290(14) 0.0218(13) 0.0246(13) 0.0077(10) 0.0053(10) 0.0086(10)
F9 0.0284(14) 0.0258(14) 0.0393(15) 0.0065(12) 0.0083(11) 0.0138(11)
F10 0.0341(16) 0.0335(16) 0.0464(17) 0.0029(13) 0.0226(13) 0.0108(12)
F11 0.0416(16) 0.0257(14) 0.0341(15) 0.0094(11) 0.0199(12) 0.0049(12)
F12 0.0299(13) 0.0161(12) 0.0290(13) 0.0078(10) 0.0077(10) 0.0074(10)
F13 0.0247(13) 0.0236(13) 0.0266(13) -0.0056(10) 0.0015(10) 0.0058(10)
F14 0.0263(15) 0.0347(16) 0.0554(19) -0.0069(13) -0.0072(13) 0.0157(11)
F15 0.0422(18) 0.0442(19) 0.063(2) 0.0017(16) -0.0303(15) 0.0123(14)
F16 0.059(2) 0.0342(16) 0.0257(14) -0.0040(12) -0.0188(14) 0.0089(14)
F17 0.0361(15) 0.0243(13) 0.0189(12) -0.0049(10) -0.0002(10) 0.0053(11)
F18 0.0264(13) 0.0161(12) 0.0313(14) 0.0041(10) -0.0037(10) 0.0032(9)
F19 0.0344(15) 0.0154(13) 0.0377(15) -0.0021(11) 0.0107(12) -0.0024(11)
F20 0.0387(16) 0.0316(15) 0.0336(15) -0.0084(12) 0.0009(12) -0.0178(12)
F21 0.0341(15) 0.0418(16) 0.0347(17) -0.0003(11) -0.0142(11) -0.0073(12)
F22 0.0281(14) 0.0235(13) 0.0270(13) 0.0019(11) -0.0083(11) 0.0036(11)
C64 0.020(2) 0.0133(19) 0.0189(19) -0.0005(15) 0.0019(15) 0.0009(14)
C65 0.022(2) 0.016(2) 0.019(2) 0.0019(16) 0.0027(15) 0.0013(15)
C66 0.022(2) 0.016(2) 0.025(2) -0.0006(16) -0.0007(17) 0.0057(15)
C67 0.022(2) 0.019(2) 0.030(2) -0.0024(18) 0.0110(17) 0.0048(16)
C68 0.028(2) 0.017(2) 0.023(2) 0.0037(16) 0.0070(17) 0.0006(16)
C69 0.025(2) 0.0109(18) 0.022(2) 0.0012(15) 0.0018(16) 0.0017(15)
C70 0.020(2) 0.0155(19) 0.020(2) 0.0029(16) -0.0007(16) -0.0002(15)
C71 0.024(2) 0.019(2) 0.024(2) 0.0017(17) -0.0008(16) 0.0014(16)
C72 0.022(2) 0.021(2) 0.038(3) 0.0007(19) -0.0010(18) 0.0066(17)
C73 0.031(3) 0.023(2) 0.039(3) 0.004(2) -0.018(2) 0.0038(18)
C74 0.037(3) 0.021(2) 0.023(2) 0.0015(17) -0.0105(18) 0.0001(18)
C75 0.029(2) 0.015(2) 0.025(2) 0.0017(16) -0.0008(17) 0.0020(16)
C76 0.0168(19) 0.0180(19) 0.020(2) -0.0017(16) 0.0041(15) 0.0025(15)
C78 0.022(2) 0.022(2) 0.019(2) -0.0021(17) 0.0029(15) -0.0002(16)
C79 0.025(2) 0.030(2) 0.024(2) 0.0007(19) -0.0023(17) -0.0007(18)
C80 0.027(2) 0.024(2) 0.026(2) -0.0095(18) 0.0078(19) -0.0101(18)
C81 0.023(2) 0.015(2) 0.025(2) -0.0011(17) 0.0082(18) 0.0005(16)
C82 0.020(2) 0.0180(19) 0.018(2) 0.0001(16) 0.0020(15) 0.0008(15)
C83 0.0157(19) 0.0165(19) 0.019(2) 0.0023(15) 0.0004(14) 0.0051(14)
C84 0.019(2) 0.018(2) 0.022(2) 0.0002(16) 0.0019(16) 0.0029(15)
C85 0.030(3) 0.032(2) 0.017(2) 0.0025(19) 0.0043(19) 0.003(2)
C86 0.024(2) 0.029(3) 0.027(2) 0.0088(19) 0.0029(18) -0.0027(18)
C87 0.027(2) 0.021(2) 0.026(2) 0.0031(17) -0.0062(17) -0.0042(17)
C88 0.023(2) 0.019(2) 0.0173(19) 0.0002(16) -0.0008(15) 0.0033(15)
B1 0.018(2) 0.013(2) 0.016(2) -0.0005(16) 0.0001(15) 0.0050(17)
F2 0.155(8) 0.152(8) 0.212(12) -0.003(8) 0.064(8) -0.005(6)
F2A 0.155(8) 0.152(8) 0.212(12) -0.003(8) 0.064(8) -0.005(6)

loop_
_atom_type_symbol
_atom_type_description
_atom_type_scat_dispersion_real
_atom_type_scat_dispersion_imag
_atom_type_scat_source
C C 0.0033 0.0016 'International Tables Vol C Tables 4.2.6.8 and 6.1.1.4'
H H 0.0000 0.0000 'International Tables Vol C Tables 4.2.6.8 and 6.1.1.4'
B B 0.0013 0.0007 'International Tables Vol C Tables 4.2.6.8 and 6.1.1.4'
F F 0.0171 0.0103 'International Tables Vol C Tables 4.2.6.8 and 6.1.1.4'
N N 0.0061 0.0033 'International Tables Vol C Tables 4.2.6.8 and 6.1.1.4'
O O 0.0106 0.0060 'International Tables Vol C Tables 4.2.6.8 and 6.1.1.4'
Si Si 0.0817 0.0704 'International Tables Vol C Tables 4.2.6.8 and 6.1.1.4'
U U -9.6767 9.6646 'International Tables Vol C Tables 4.2.6.8 and 6.1.1.4'

loop_
_geom_angle_atom_site_label_1
_geom_angle_atom_site_label_2
_geom_angle_atom_site_label_3
_geom_angle
_geom_angle_site_symmetry_1
_geom_angle_site_symmetry_3
_geom_angle_publ_flag
O1 U1 F1 131.66(9) . . ?
O1 U1 C52 167.00(12) . . ?
O1 U1 C53 158.69(11) . . ?
O1 U1 C54 148.77(14) . . ?
O1 U1 C55 145.77(12) . . ?
O1 U1 C56 148.04(14) . . ?
O1 U1 C57 158.17(11) . . ?
N1 U1 F1 102.63(9) . . ?
N1 U1 O1 64.42(10) . . ?
N1 U1 N2 127.61(11) . . ?
N1 U1 C48 96.22(13) . . ?
N1 U1 C52 115.86(13) . . ?
N1 U1 C53 94.39(12) . . ?
N1 U1 C54 91.57(11) . . ?
N1 U1 C55 107.66(12) . . ?
N1 U1 C56 129.86(12) . . ?
N1 U1 C57 137.28(12) . . ?
N2 U1 F1 101.62(10) . . ?
N2 U1 O1 64.69(10) . . ?
N2 U1 C48 94.90(14) . . ?
N2 U1 C52 116.53(13) . . ?
N2 U1 C53 136.45(12) . . ?
N2 U1 C54 128.93(13) . . ?
N2 U1 C55 107.06(13) . . ?
N2 U1 C56 90.42(11) . . ?
N2 U1 C57 93.65(13) . . ?
C48 U1 F1 138.89(12) . . ?
C48 U1 O1 89.43(13) . . ?
C48 U1 C52 77.58(15) . . ?
C48 U1 C53 90.78(15) . . ?
C48 U1 C54 114.01(19) . . ?
C48 U1 C55 124.79(15) . . ?
C48 U1 C56 113.59(19) . . ?
C48 U1 C57 89.89(15) . . ?
C52 U1 F1 61.34(11) . . ?
C52 U1 C53 24.39(13) . . ?
C52 U1 C54 41.64(17) . . ?
C52 U1 C55 47.23(14) . . ?
C52 U1 C56 42.72(17) . . ?
C52 U1 C57 25.45(14) . . ?
C53 U1 F1 51.96(10) . . ?
C53 U1 C54 23.22(18) . . ?
C53 U1 C55 39.76(13) . . ?
C53 U1 C56 48.49(13) . . ?
C54 U1 F1 30.67(15) . . ?
C54 U1 C55 21.96(14) . . ?
C55 U1 F1 14.11(11) . . ?
C56 U1 F1 30.37(15) . . ?
C56 U1 C54 40.24(11) . . ?
C56 U1 C55 22.24(14) . . ?
C57 U1 F1 52.03(11) . . ?
C57 U1 C53 43.14(13) . . ?
C57 U1 C54 48.24(13) . . ?
C57 U1 C55 40.07(13) . . ?
C57 U1 C56 23.72(18) . . ?
C48 Si1 C50 109.0(2) . . ?
C49 Si1 C48 112.8(2) . . ?
C49 Si1 C50 108.0(2) . . ?
C51 Si1 C48 110.0(2) . . ?
C51 Si1 C49 108.3(3) . . ?
C51 Si1 C50 108.8(2) . . ?
C55 F1 U1 40.0(3) . . ?
C11 O1 U1 121.4(2) . . ?
C11 O1 C12 117.0(3) . . ?
C12 O1 U1 121.6(2) . . ?
C4 N1 U1 127.7(2) . . ?
C4 N1 C24 119.9(3) . . ?
C24 N1 U1 112.4(2) . . ?
C5 N2 U1 127.4(2) . . ?
C5 N2 C36 118.1(3) . . ?
C36 N2 U1 114.4(2) . . ?
C10 C1 H1 119.0 . . ?
C77 C1 H1 119.0 . . ?
C77 C1 C10 122.0(4) . . ?
C4 C3 H3 119.8 . . ?
C4 C3 C77 120.4(3) . . ?
C77 C3 H3 119.8 . . ?
C3 C4 N1 127.9(3) . . ?
C11 C4 N1 114.4(3) . . ?
C11 C4 C3 117.7(3) . . ?
C6 C5 N2 127.3(3) . . ?
C6 C5 C12 117.2(3) . . ?
C12 C5 N2 115.5(3) . . ?
C5 C6 H6 119.8 . . ?
C5 C6 C7 120.3(3) . . ?
C7 C6 H6 119.8 . . ?
C6 C7 C20 117.9(3) . . ?
C8 C7 C6 119.1(3) . . ?
C8 C7 C20 123.0(3) . . ?
C7 C8 H8 118.8 . . ?
C7 C8 C13 122.5(4) . . ?
C13 C8 H8 118.8 . . ?
C10 C9 C13 109.7(3) . . ?
C10 C9 C14 109.2(3) . . ?
C10 C9 C15 109.2(3) . . ?
C13 C9 C15 109.3(3) . . ?
C14 C9 C13 109.4(3) . . ?
C14 C9 C15 110.2(3) . . ?
C1 C10 C9 121.6(3) . . ?
C11 C10 C1 116.0(3) . . ?
C11 C10 C9 122.4(3) . . ?
C4 C11 O1 111.4(3) . . ?
C10 C11 O1 123.8(3) . . ?
C10 C11 C4 124.8(3) . . ?
C5 C12 O1 110.6(3) . . ?
C13 C12 O1 123.7(3) . . ?
C13 C12 C5 125.7(3) . . ?
C8 C13 C9 122.2(3) . . ?
C12 C13 C8 115.2(4) . . ?
C12 C13 C9 122.5(3) . . ?
C9 C14 H14A 109.5 . . ?
C9 C14 H14B 109.5 . . ?
C9 C14 H14C 109.5 . . ?
H14A C14 H14B 109.5 . . ?
H14A C14 H14C 109.5 . . ?
H14B C14 H14C 109.5 . . ?
C9 C15 H15A 109.5 . . ?
C9 C15 H15B 109.5 . . ?
C9 C15 H15C 109.5 . . ?
H15A C15 H15B 109.5 . . ?
H15A C15 H15C 109.5 . . ?
H15B C15 H15C 109.5 . . ?
C17 C16 C18 109.5(3) . . ?
C17 C16 C19 108.1(3) . . ?
C17 C16 C77 110.6(3) . . ?
C18 C16 C19 108.3(4) . . ?
C77 C16 C18 107.9(3) . . ?
C77 C16 C19 112.3(3) . . ?
C16 C17 H17A 109.5 . . ?
C16 C17 H17B 109.5 . . ?
C16 C17 H17C 109.5 . . ?
H17A C17 H17B 109.5 . . ?
H17A C17 H17C 109.5 . . ?
H17B C17 H17C 109.5 . . ?
C16 C18 H18A 109.5 . . ?
C16 C18 H18B 109.5 . . ?
C16 C18 H18C 109.5 . . ?
H18A C18 H18B 109.5 . . ?
H18A C18 H18C 109.5 . . ?
H18B C18 H18C 109.5 . . ?
C16 C19 H19A 109.5 . . ?
C16 C19 H19B 109.5 . . ?
C16 C19 H19C 109.5 . . ?
H19A C19 H19B 109.5 . . ?
H19A C19 H19C 109.5 . . ?
H19B C19 H19C 109.5 . . ?
C7 C20 C22 109.6(3) . . ?
C7 C20 C23 112.6(3) . . ?
C21 C20 C7 108.9(3) . . ?
C21 C20 C22 108.0(4) . . ?
C21 C20 C23 109.1(4) . . ?
C23 C20 C22 108.5(3) . . ?
C20 C21 H21A 109.5 . . ?
C20 C21 H21B 109.5 . . ?
C20 C21 H21C 109.5 . . ?
H21A C21 H21B 109.5 . . ?
H21A C21 H21C 109.5 . . ?
H21B C21 H21C 109.5 . . ?
C20 C22 H22A 109.5 . . ?
C20 C22 H22B 109.5 . . ?
C20 C22 H22C 109.5 . . ?
H22A C22 H22B 109.5 . . ?
H22A C22 H22C 109.5 . . ?
H22B C22 H22C 109.5 . . ?
C20 C23 H23A 109.5 . . ?
C20 C23 H23B 109.5 . . ?
C20 C23 H23C 109.5 . . ?
H23A C23 H23B 109.5 . . ?
H23A C23 H23C 109.5 . . ?
H23B C23 H23C 109.5 . . ?
C25 C24 N1 120.2(3) . . ?
C25 C24 C29 121.9(3) . . ?
C29 C24 N1 117.9(3) . . ?
C24 C25 C26 117.5(4) . . ?
C24 C25 C33 122.3(3) . . ?
C26 C25 C33 120.2(4) . . ?
C25 C26 H26 119.5 . . ?
C27 C26 C25 121.1(4) . . ?
C27 C26 H26 119.5 . . ?
C26 C27 H27 119.5 . . ?
C26 C27 C28 120.9(4) . . ?
C28 C27 H27 119.5 . . ?
C27 C28 H28 119.8 . . ?
C27 C28 C29 120.3(4) . . ?
C29 C28 H28 119.8 . . ?
C24 C29 C30 122.2(4) . . ?
C28 C29 C24 118.0(4) . . ?
C28 C29 C30 119.7(4) . . ?
C29 C30 H30 107.7 . . ?
C29 C30 C31 109.9(4) . . ?
C31 C30 H30 107.7 . . ?
C32 C30 C29 113.5(4) . . ?
C32 C30 H30 107.7 . . ?
C32 C30 C31 110.1(4) . . ?
C30 C31 H31A 109.5 . . ?
C30 C31 H31B 109.5 . . ?
C30 C31 H31C 109.5 . . ?
H31A C31 H31B 109.5 . . ?
H31A C31 H31C 109.5 . . ?
H31B C31 H31C 109.5 . . ?
C30 C32 H32A 109.5 . . ?
C30 C32 H32B 109.5 . . ?
C30 C32 H32C 109.5 . . ?
H32A C32 H32B 109.5 . . ?
H32A C32 H32C 109.5 . . ?
H32B C32 H32C 109.5 . . ?
C25 C33 H33 108.0 . . ?
C25 C33 C34 111.1(4) . . ?
C34 C33 H33 108.0 . . ?
C35 C33 C25 112.3(3) . . ?
C35 C33 H33 108.0 . . ?
C35 C33 C34 109.4(4) . . ?
C33 C34 H34A 109.5 . . ?
C33 C34 H34B 109.5 . . ?
C33 C34 H34C 109.5 . . ?
H34A C34 H34B 109.5 . . ?
H34A C34 H34C 109.5 . . ?
H34B C34 H34C 109.5 . . ?
C33 C35 H35A 109.5 . . ?
C33 C35 H35B 109.5 . . ?
C33 C35 H35C 109.5 . . ?
H35A C35 H35B 109.5 . . ?
H35A C35 H35C 109.5 . . ?
H35B C35 H35C 109.5 . . ?
C37 C36 N2 118.0(4) . . ?
C37 C36 C41 122.0(4) . . ?
C41 C36 N2 119.9(3) . . ?
C36 C37 C45 122.3(4) . . ?
C38 C37 C36 117.9(4) . . ?
C38 C37 C45 119.8(4) . . ?
C37 C38 H38 119.8 . . ?
C39 C38 C37 120.5(4) . . ?
C39 C38 H38 119.8 . . ?
C38 C39 H39 119.7 . . ?
C40 C39 C38 120.7(4) . . ?
C40 C39 H39 119.7 . . ?
C39 C40 H40 119.2 . . ?
C39 C40 C41 121.5(4) . . ?
C41 C40 H40 119.2 . . ?
C36 C41 C42 122.9(4) . . ?
C40 C41 C36 117.1(4) . . ?
C40 C41 C42 119.8(4) . . ?
C41 C42 H42 108.0 . . ?
C41 C42 C43 110.7(4) . . ?
C41 C42 C44 112.5(4) . . ?
C43 C42 H42 108.0 . . ?
C43 C42 C44 109.5(4) . . ?
C44 C42 H42 108.0 . . ?
C42 C43 H43A 109.5 . . ?
C42 C43 H43B 109.5 . . ?
C42 C43 H43C 109.5 . . ?
H43A C43 H43B 109.5 . . ?
H43A C43 H43C 109.5 . . ?
H43B C43 H43C 109.5 . . ?
C42 C44 H44A 109.5 . . ?
C42 C44 H44B 109.5 . . ?
C42 C44 H44C 109.5 . . ?
H44A C44 H44B 109.5 . . ?
H44A C44 H44C 109.5 . . ?
H44B C44 H44C 109.5 . . ?
C37 C45 H45 107.7 . . ?
C46 C45 C37 111.2(4) . . ?
C46 C45 H45 107.7 . . ?
C47 C45 C37 111.3(4) . . ?
C47 C45 H45 107.7 . . ?
C47 C45 C46 111.0(5) . . ?
C45 C46 H46A 109.5 . . ?
C45 C46 H46B 109.5 . . ?
C45 C46 H46C 109.5 . . ?
H46A C46 H46B 109.5 . . ?
H46A C46 H46C 109.5 . . ?
H46B C46 H46C 109.5 . . ?
C45 C47 H47A 109.5 . . ?
C45 C47 H47B 109.5 . . ?
C45 C47 H47C 109.5 . . ?
H47A C47 H47B 109.5 . . ?
H47A C47 H47C 109.5 . . ?
H47B C47 H47C 109.5 . . ?
U1 C48 H48A 95(4) . . ?
U1 C48 H48B 95(3) . . ?
Si1 C48 U1 134.9(2) . . ?
Si1 C48 H48A 116(4) . . ?
Si1 C48 H48B 109(3) . . ?
H48A C48 H48B 101(6) . . ?
Si1 C49 H49A 109.5 . . ?
Si1 C49 H49B 109.5 . . ?
Si1 C49 H49C 109.5 . . ?
H49A C49 H49B 109.5 . . ?
H49A C49 H49C 109.5 . . ?
H49B C49 H49C 109.5 . . ?
Si1 C50 H50A 109.5 . . ?
Si1 C50 H50B 109.5 . . ?
Si1 C50 H50C 109.5 . . ?
H50A C50 H50B 109.5 . . ?
H50A C50 H50C 109.5 . . ?
H50B C50 H50C 109.5 . . ?
Si1 C51 H51A 109.5 . . ?
Si1 C51 H51B 109.5 . . ?
Si1 C51 H51C 109.5 . . ?
H51A C51 H51B 109.5 . . ?
H51A C51 H51C 109.5 . . ?
H51B C51 H51C 109.5 . . ?
U1 C52 H52 104.5 . . ?
C53 C52 U1 84.8(3) . . ?
C53 C52 H52 120.0 . . ?
C53 C52 C57 119.9(5) . . ?
C57 C52 U1 80.8(3) . . ?
C57 C52 H52 120.0 . . ?
U1 C53 H53 111.7 . . ?
C52 C53 U1 70.8(3) . . ?
C52 C53 H53 119.8 . . ?
C52 C53 C54 120.4(5) . . ?
C54 C53 U1 87.8(3) . . ?
C54 C53 H53 119.8 . . ?
U1 C54 H54 119.2 . . ?
C53 C54 U1 69.0(3) . . ?
C53 C54 H54 120.9 . . ?
C55 C54 U1 81.8(3) . . ?
C55 C54 C53 118.2(6) . . ?
C55 C54 H54 120.9 . . ?
F1 C55 U1 125.8(4) . . ?
F1 C55 C56 118.1(6) . . ?
C54 C55 U1 76.2(3) . . ?
C54 C55 F1 118.6(6) . . ?
C54 C55 C56 123.3(7) . . ?
C56 C55 U1 72.3(3) . . ?
U1 C56 H56 115.0 . . ?
C55 C56 U1 85.5(3) . . ?
C55 C56 H56 120.8 . . ?
C55 C56 C57 118.4(5) . . ?
C57 C56 U1 69.2(3) . . ?
C57 C56 H56 120.8 . . ?
U1 C57 H57 109.3 . . ?
C52 C57 U1 73.7(3) . . ?
C52 C57 H57 120.2 . . ?
C56 C57 U1 87.1(3) . . ?
C56 C57 C52 119.7(5) . . ?
C56 C57 H57 120.2 . . ?
C1 C77 C3 119.1(3) . . ?
C1 C77 C16 120.9(3) . . ?
C3 C77 C16 119.8(3) . . ?
C65 C64 B1 126.8(3) . . ?
C69 C64 C65 113.2(4) . . ?
C69 C64 B1 119.5(3) . . ?
F8 C65 C64 121.1(3) . . ?
F8 C65 C66 115.1(3) . . ?
C66 C65 C64 123.7(4) . . ?
F9 C66 C65 120.4(4) . . ?
F9 C66 C67 119.2(4) . . ?
C67 C66 C65 120.5(4) . . ?
F10 C67 C66 120.6(4) . . ?
F10 C67 C68 121.0(4) . . ?
C66 C67 C68 118.3(4) . . ?
F11 C68 C67 119.4(4) . . ?
F11 C68 C69 121.4(4) . . ?
C67 C68 C69 119.2(4) . . ?
F12 C69 C64 119.1(3) . . ?
F12 C69 C68 115.9(3) . . ?
C68 C69 C64 125.0(4) . . ?
C71 C70 C75 113.9(4) . . ?
C71 C70 B1 119.2(3) . . ?
C75 C70 B1 126.5(4) . . ?
F13 C71 C70 119.7(4) . . ?
F13 C71 C72 116.3(4) . . ?
C72 C71 C70 124.0(4) . . ?
F14 C72 C71 120.3(4) . . ?
F14 C72 C73 120.1(4) . . ?
C73 C72 C71 119.6(4) . . ?
F15 C73 C72 120.3(4) . . ?
F15 C73 C74 120.6(4) . . ?
C74 C73 C72 119.1(4) . . ?
F16 C74 C73 120.4(4) . . ?
F16 C74 C75 119.6(4) . . ?
C73 C74 C75 120.0(4) . . ?
F17 C75 C70 121.7(4) . . ?
F17 C75 C74 115.0(4) . . ?
C74 C75 C70 123.3(4) . . ?
C78 C76 B1 119.1(3) . . ?
C82 C76 C78 113.0(4) . . ?
C82 C76 B1 127.5(3) . . ?
F22 C78 C76 118.8(4) . . ?
F22 C78 C79 116.5(4) . . ?
C79 C78 C76 124.7(4) . . ?
F21 C79 C78 121.2(4) . . ?
F21 C79 C80 119.2(4) . . ?
C78 C79 C80 119.5(4) . . ?
F20 C80 C79 120.5(4) . . ?
F20 C80 C81 120.6(4) . . ?
C81 C80 C79 119.0(4) . . ?
F19 C81 C80 119.8(4) . . ?
F19 C81 C82 120.6(4) . . ?
C80 C81 C82 119.6(4) . . ?
F18 C82 C76 121.0(3) . . ?
F18 C82 C81 114.8(4) . . ?
C81 C82 C76 124.2(4) . . ?
C84 C83 C88 112.6(4) . . ?
C84 C83 B1 126.4(3) . . ?
C88 C83 B1 120.4(3) . . ?
F3 C84 C83 120.8(4) . . ?
F3 C84 C85 114.9(4) . . ?
C85 C84 C83 124.3(4) . . ?
F4 C85 C84 120.8(5) . . ?
F4 C85 C86 119.0(4) . . ?
C86 C85 C84 120.1(4) . . ?
F5 C86 C85 121.3(4) . . ?
F5 C86 C87 120.2(4) . . ?
C85 C86 C87 118.5(4) . . ?
F6 C87 C86 119.7(4) . . ?
F6 C87 C88 120.7(4) . . ?
C88 C87 C86 119.6(4) . . ?
F7 C88 C83 118.7(3) . . ?
F7 C88 C87 116.4(4) . . ?
C87 C88 C83 124.9(4) . . ?
C64 B1 C70 112.9(3) . . ?
C76 B1 C64 100.4(3) . . ?
C76 B1 C70 114.4(3) . . ?
C83 B1 C64 114.4(3) . . ?
C83 B1 C70 101.5(3) . . ?
C83 B1 C76 113.9(3) . . ?
F2 C58 C59 117.7(4) . . ?
F2 C58 C63 117.8(4) . . ?
C59 C58 C63 124.3(6) . . ?
C58 C59 H59 122.1 . . ?
C58 C59 C60 115.9(8) . . ?
C60 C59 H59 122.1 . . ?
C59 C60 H60 120.3 . . ?
C59 C60 C61 119.3(7) . . ?
C61 C60 H60 120.3 . . ?
C60 C61 H61 118.0 . . ?
C60 C61 C62 123.9(7) . . ?
C62 C61 H61 118.0 . . ?
C61 C62 H62 121.7 . . ?
C61 C62 C63 116.6(8) . . ?
C63 C62 H62 121.7 . . ?
C58 C63 C62 118.8(7) . . ?
C58 C63 H63 120.6 . . ?
C62 C63 H63 120.6 . . ?
C59A C58A H58A 118.1 . . ?
C63A C58A H58A 118.1 . . ?
C63A C58A C59A 123.7(7) . . ?
C58A C59A H59A 122.6 . . ?
C58A C59A C60A 114.7(9) . . ?
C60A C59A H59A 122.6 . . ?
C59A C60A H60A 120.7 . . ?
C61A C60A C59A 118.6(8) . . ?
C61A C60A H60A 120.7 . . ?
F2A C61A C60A 117.2(5) . . ?
F2A C61A C62A 117.0(5) . . ?
C60A C61A C62A 123.7(7) . . ?
C61A C62A H62A 121.7 . . ?
C61A C62A C63A 116.5(9) . . ?
C63A C62A H62A 121.7 . . ?
C58A C63A C62A 118.8(8) . . ?
C58A C63A H63A 120.6 . . ?
C62A C63A H63A 120.6 . . ?

loop_
_geom_bond_atom_site_label_1
_geom_bond_atom_site_label_2
_geom_bond_distance
_geom_bond_site_symmetry_2
_geom_bond_publ_flag
U1 F1 4.528(4) . ?
U1 O1 2.431(3) . ?
U1 N1 2.215(3) . ?
U1 N2 2.217(3) . ?
U1 C48 2.351(4) . ?
U1 C52 3.126(5) . ?
U1 C53 3.296(5) . ?
U1 C54 3.527(5) . ?
U1 C55 3.594(5) . ?
U1 C56 3.434(5) . ?
U1 C57 3.215(6) . ?
Si1 C48 1.876(5) . ?
Si1 C49 1.873(5) . ?
Si1 C50 1.880(5) . ?
Si1 C51 1.868(5) . ?
F1 C55 1.362(7) . ?
O1 C11 1.398(4) . ?
O1 C12 1.410(4) . ?
N1 C4 1.406(5) . ?
N1 C24 1.452(5) . ?
N2 C5 1.407(5) . ?
N2 C36 1.447(5) . ?
C1 H1 0.9500 . ?
C1 C10 1.410(6) . ?
C1 C77 1.393(5) . ?
C3 H3 0.9500 . ?
C3 C4 1.392(5) . ?
C3 C77 1.405(5) . ?
C4 C11 1.391(5) . ?
C5 C6 1.387(5) . ?
C5 C12 1.392(5) . ?
C6 H6 0.9500 . ?
C6 C7 1.404(5) . ?
C7 C8 1.384(5) . ?
C7 C20 1.535(5) . ?
C8 H8 0.9500 . ?
C8 C13 1.410(6) . ?
C9 C10 1.533(5) . ?
C9 C13 1.536(5) . ?
C9 C14 1.534(6) . ?
C9 C15 1.538(6) . ?
C10 C11 1.372(5) . ?
C12 C13 1.363(5) . ?
C14 H14A 0.9800 . ?
C14 H14B 0.9800 . ?
C14 H14C 0.9800 . ?
C15 H15A 0.9800 . ?
C15 H15B 0.9800 . ?
C15 H15C 0.9800 . ?
C16 C17 1.537(6) . ?
C16 C18 1.541(6) . ?
C16 C19 1.542(6) . ?
C16 C77 1.538(5) . ?
C17 H17A 0.9800 . ?
C17 H17B 0.9800 . ?
C17 H17C 0.9800 . ?
C18 H18A 0.9800 . ?
C18 H18B 0.9800 . ?
C18 H18C 0.9800 . ?
C19 H19A 0.9800 . ?
C19 H19B 0.9800 . ?
C19 H19C 0.9800 . ?
C20 C21 1.521(6) . ?
C20 C22 1.540(6) . ?
C20 C23 1.538(6) . ?
C21 H21A 0.9800 . ?
C21 H21B 0.9800 . ?
C21 H21C 0.9800 . ?
C22 H22A 0.9800 . ?
C22 H22B 0.9800 . ?
C22 H22C 0.9800 . ?
C23 H23A 0.9800 . ?
C23 H23B 0.9800 . ?
C23 H23C 0.9800 . ?
C24 C25 1.401(5) . ?
C24 C29 1.413(6) . ?
C25 C26 1.414(6) . ?
C25 C33 1.522(6) . ?
C26 H26 0.9500 . ?
C26 C27 1.369(6) . ?
C27 H27 0.9500 . ?
C27 C28 1.392(6) . ?
C28 H28 0.9500 . ?
C28 C29 1.402(6) . ?
C29 C30 1.524(6) . ?
C30 H30 1.0000 . ?
C30 C31 1.533(7) . ?
C30 C32 1.521(6) . ?
C31 H31A 0.9800 . ?
C31 H31B 0.9800 . ?
C31 H31C 0.9800 . ?
C32 H32A 0.9800 . ?
C32 H32B 0.9800 . ?
C32 H32C 0.9800 . ?
C33 H33 1.0000 . ?
C33 C34 1.533(6) . ?
C33 C35 1.521(6) . ?
C34 H34A 0.9800 . ?
C34 H34B 0.9800 . ?
C34 H34C 0.9800 . ?
C35 H35A 0.9800 . ?
C35 H35B 0.9800 . ?
C35 H35C 0.9800 . ?
C36 C37 1.411(6) . ?
C36 C41 1.415(6) . ?
C37 C38 1.399(6) . ?
C37 C45 1.525(6) . ?
C38 H38 0.9500 . ?
C38 C39 1.399(7) . ?
C39 H39 0.9500 . ?
C39 C40 1.368(7) . ?
C40 H40 0.9500 . ?
C40 C41 1.406(6) . ?
C41 C42 1.507(6) . ?
C42 H42 1.0000 . ?
C42 C43 1.531(6) . ?
C42 C44 1.539(6) . ?
C43 H43A 0.9800 . ?
C43 H43B 0.9800 . ?
C43 H43C 0.9800 . ?
C44 H44A 0.9800 . ?
C44 H44B 0.9800 . ?
C44 H44C 0.9800 . ?
C45 H45 1.0000 . ?
C45 C46 1.513(7) . ?
C45 C47 1.500(7) . ?
C46 H46A 0.9800 . ?
C46 H46B 0.9800 . ?
C46 H46C 0.9800 . ?
C47 H47A 0.9800 . ?
C47 H47B 0.9800 . ?
C47 H47C 0.9800 . ?
C48 H48A 1.06(7) . ?
C48 H48B 1.00(6) . ?
C49 H49A 0.9800 . ?
C49 H49B 0.9800 . ?
C49 H49C 0.9800 . ?
C50 H50A 0.9800 . ?
C50 H50B 0.9800 . ?
C50 H50C 0.9800 . ?
C51 H51A 0.9800 . ?
C51 H51B 0.9800 . ?
C51 H51C 0.9800 . ?
C52 H52 0.9500 . ?
C52 C53 1.367(7) . ?
C52 C57 1.399(8) . ?
C53 H53 0.9500 . ?
C53 C54 1.392(10) . ?
C54 H54 0.9500 . ?
C54 C55 1.358(8) . ?
C55 C56 1.364(8) . ?
C56 H56 0.9500 . ?
C56 C57 1.383(10) . ?
C57 H57 0.9500 . ?
F3 C84 1.355(5) . ?
F4 C85 1.343(5) . ?
F5 C86 1.338(5) . ?
F6 C87 1.346(5) . ?
F7 C88 1.359(5) . ?
F8 C65 1.349(4) . ?
F9 C66 1.351(5) . ?
F10 C67 1.342(5) . ?
F11 C68 1.344(5) . ?
F12 C69 1.359(4) . ?
F13 C71 1.350(5) . ?
F14 C72 1.351(5) . ?
F15 C73 1.342(5) . ?
F16 C74 1.344(5) . ?
F17 C75 1.343(5) . ?
F18 C82 1.355(4) . ?
F19 C81 1.340(5) . ?
F20 C80 1.340(5) . ?
F21 C79 1.347(5) . ?
F22 C78 1.350(5) . ?
C64 C65 1.388(5) . ?
C64 C69 1.386(5) . ?
C64 B1 1.661(6) . ?
C65 C66 1.386(6) . ?
C66 C67 1.375(6) . ?
C67 C68 1.378(6) . ?
C68 C69 1.384(6) . ?
C70 C71 1.393(6) . ?
C70 C75 1.394(6) . ?
C70 B1 1.663(6) . ?
C71 C72 1.383(6) . ?
C72 C73 1.376(7) . ?
C73 C74 1.370(7) . ?
C74 C75 1.391(6) . ?
C76 C78 1.397(6) . ?
C76 C82 1.391(5) . ?
C76 B1 1.654(6) . ?
C78 C79 1.371(6) . ?
C79 C80 1.382(6) . ?
C80 C81 1.372(6) . ?
C81 C82 1.388(6) . ?
C83 C84 1.396(6) . ?
C83 C88 1.399(5) . ?
C83 B1 1.648(6) . ?
C84 C85 1.380(6) . ?
C85 C86 1.376(7) . ?
C86 C87 1.380(6) . ?
C87 C88 1.376(6) . ?
F2 C58 1.351(4) . ?
C58 C59 1.366(5) . ?
C58 C63 1.366(5) . ?
C59 H59 0.9500 . ?
C59 C60 1.368(5) . ?
C60 H60 0.9500 . ?
C60 C61 1.368(5) . ?
C61 H61 0.9500 . ?
C61 C62 1.369(5) . ?
C62 H62 0.9500 . ?
C62 C63 1.371(5) . ?
C63 H63 0.9500 . ?
F2A C61A 1.357(4) . ?
C58A H58A 0.9500 . ?
C58A C59A 1.368(5) . ?
C58A C63A 1.367(5) . ?
C59A H59A 0.9500 . ?
C59A C60A 1.370(6) . ?
C60A H60A 0.9500 . ?
C60A C61A 1.369(5) . ?
C61A C62A 1.369(5) . ?
C62A H62A 0.9500 . ?
C62A C63A 1.370(6) . ?
C63A H63A 0.9500 . ?

loop_
_geom_torsion_atom_site_label_1
_geom_torsion_atom_site_label_2
_geom_torsion_atom_site_label_3
_geom_torsion_atom_site_label_4
_geom_torsion
_geom_torsion_site_symmetry_1
_geom_torsion_site_symmetry_2
_geom_torsion_site_symmetry_3
_geom_torsion_site_symmetry_4
_geom_torsion_publ_flag
U1 F1 C55 C54 -93.4(6) . . . . ?
U1 F1 C55 C56 87.7(6) . . . . ?
U1 O1 C11 C4 5.7(4) . . . . ?
U1 O1 C11 C10 -174.2(3) . . . . ?
U1 O1 C12 C5 -4.5(4) . . . . ?
U1 O1 C12 C13 176.5(3) . . . . ?
U1 N1 C4 C3 171.5(3) . . . . ?
U1 N1 C4 C11 -7.8(5) . . . . ?
U1 N1 C24 C25 -91.3(3) . . . . ?
U1 N1 C24 C29 86.4(4) . . . . ?
U1 N2 C5 C6 -177.5(3) . . . . ?
U1 N2 C5 C12 3.0(5) . . . . ?
U1 N2 C36 C37 -92.7(4) . . . . ?
U1 N2 C36 C41 85.6(4) . . . . ?
U1 C52 C53 C54 -75.4(5) . . . . ?
U1 C52 C57 C56 76.8(5) . . . . ?
U1 C53 C54 C55 -67.7(5) . . . . ?
U1 C54 C55 F1 123.6(5) . . . . ?
U1 C54 C55 C56 -57.6(6) . . . . ?
U1 C55 C56 C57 -63.4(4) . . . . ?
U1 C56 C57 C52 -69.4(4) . . . . ?
F1 C55 C56 U1 -121.8(5) . . . . ?
F1 C55 C56 C57 174.8(5) . . . . ?
O1 C12 C13 C8 179.0(3) . . . . ?
O1 C12 C13 C9 -3.6(6) . . . . ?
N1 C4 C11 O1 0.6(5) . . . . ?
N1 C4 C11 C10 -179.6(4) . . . . ?
N1 C24 C25 C26 172.1(4) . . . . ?
N1 C24 C25 C33 -9.3(5) . . . . ?
N1 C24 C29 C28 -173.2(3) . . . . ?
N1 C24 C29 C30 9.7(6) . . . . ?
N2 C5 C6 C7 179.6(4) . . . . ?
N2 C5 C12 O1 1.2(5) . . . . ?
N2 C5 C12 C13 -179.8(4) . . . . ?
N2 C36 C37 C38 173.8(3) . . . . ?
N2 C36 C37 C45 -6.9(6) . . . . ?
N2 C36 C41 C40 -172.8(4) . . . . ?
N2 C36 C41 C42 11.8(6) . . . . ?
C1 C10 C11 O1 178.5(4) . . . . ?
C1 C10 C11 C4 -1.4(6) . . . . ?
C3 C4 C11 O1 -178.9(3) . . . . ?
C3 C4 C11 C10 1.0(6) . . . . ?
C4 N1 C24 C25 91.1(4) . . . . ?
C4 N1 C24 C29 -91.2(4) . . . . ?
C4 C3 C77 C1 -1.5(6) . . . . ?
C4 C3 C77 C16 -177.4(4) . . . . ?
C5 N2 C36 C37 83.0(4) . . . . ?
C5 N2 C36 C41 -98.7(4) . . . . ?
C5 C6 C7 C8 0.3(6) . . . . ?
C5 C6 C7 C20 179.6(4) . . . . ?
C5 C12 C13 C8 0.2(6) . . . . ?
C5 C12 C13 C9 177.6(4) . . . . ?
C6 C5 C12 O1 -178.3(3) . . . . ?
C6 C5 C12 C13 0.6(6) . . . . ?
C6 C7 C8 C13 0.6(6) . . . . ?
C6 C7 C20 C21 -60.5(5) . . . . ?
C6 C7 C20 C22 57.5(5) . . . . ?
C6 C7 C20 C23 178.3(4) . . . . ?
C7 C8 C13 C9 -178.2(4) . . . . ?
C7 C8 C13 C12 -0.8(6) . . . . ?
C8 C7 C20 C21 118.7(4) . . . . ?
C8 C7 C20 C22 -123.3(4) . . . . ?
C8 C7 C20 C23 -2.5(6) . . . . ?
C9 C10 C11 O1 -1.1(6) . . . . ?
C9 C10 C11 C4 179.1(4) . . . . ?
C10 C1 C77 C3 1.1(6) . . . . ?
C10 C1 C77 C16 176.9(4) . . . . ?
C10 C9 C13 C8 -174.0(4) . . . . ?
C10 C9 C13 C12 8.8(6) . . . . ?
C11 O1 C12 C5 174.1(3) . . . . ?
C11 O1 C12 C13 -4.9(5) . . . . ?
C12 O1 C11 C4 -172.9(3) . . . . ?
C12 O1 C11 C10 7.3(5) . . . . ?
C12 C5 C6 C7 -0.9(6) . . . . ?
C13 C9 C10 C1 173.9(4) . . . . ?
C13 C9 C10 C11 -6.6(6) . . . . ?
C14 C9 C10 C1 -66.3(5) . . . . ?
C14 C9 C10 C11 113.2(4) . . . . ?
C14 C9 C13 C8 66.3(5) . . . . ?
C14 C9 C13 C12 -110.9(4) . . . . ?
C15 C9 C10 C1 54.2(5) . . . . ?
C15 C9 C10 C11 -126.3(4) . . . . ?
C15 C9 C13 C8 -54.3(5) . . . . ?
C15 C9 C13 C12 128.5(4) . . . . ?
C17 C16 C77 C1 142.3(4) . . . . ?
C17 C16 C77 C3 -41.9(5) . . . . ?
C18 C16 C77 C1 -97.9(4) . . . . ?
C18 C16 C77 C3 77.8(4) . . . . ?
C19 C16 C77 C1 21.4(5) . . . . ?
C19 C16 C77 C3 -162.8(4) . . . . ?
C20 C7 C8 C13 -178.6(4) . . . . ?
C24 N1 C4 C3 -11.3(6) . . . . ?
C24 N1 C4 C11 169.4(3) . . . . ?
C24 C25 C26 C27 1.9(6) . . . . ?
C24 C25 C33 C34 -112.1(4) . . . . ?
C24 C25 C33 C35 125.0(4) . . . . ?
C24 C29 C30 C31 90.0(5) . . . . ?
C24 C29 C30 C32 -146.2(4) . . . . ?
C25 C24 C29 C28 4.4(6) . . . . ?
C25 C24 C29 C30 -172.6(4) . . . . ?
C25 C26 C27 C28 2.6(6) . . . . ?
C26 C25 C33 C34 66.4(5) . . . . ?
C26 C25 C33 C35 -56.5(5) . . . . ?
C26 C27 C28 C29 -3.8(6) . . . . ?
C27 C28 C29 C24 0.3(6) . . . . ?
C27 C28 C29 C30 177.4(4) . . . . ?
C28 C29 C30 C31 -87.0(5) . . . . ?
C28 C29 C30 C32 36.8(6) . . . . ?
C29 C24 C25 C26 -5.5(5) . . . . ?
C29 C24 C25 C33 173.1(4) . . . . ?
C33 C25 C26 C27 -176.7(4) . . . . ?
C36 N2 C5 C6 7.4(6) . . . . ?
C36 N2 C5 C12 -172.1(3) . . . . ?
C36 C37 C38 C39 -0.2(6) . . . . ?
C36 C37 C45 C46 103.2(5) . . . . ?
C36 C37 C45 C47 -132.5(5) . . . . ?
C36 C41 C42 C43 104.4(4) . . . . ?
C36 C41 C42 C44 -132.7(4) . . . . ?
C37 C36 C41 C40 5.4(6) . . . . ?
C37 C36 C41 C42 -170.0(4) . . . . ?
C37 C38 C39 C40 3.8(6) . . . . ?
C38 C37 C45 C46 -77.5(5) . . . . ?
C38 C37 C45 C47 46.7(6) . . . . ?
C38 C39 C40 C41 -2.8(6) . . . . ?
C39 C40 C41 C36 -1.7(6) . . . . ?
C39 C40 C41 C42 173.8(4) . . . . ?
C40 C41 C42 C43 -70.9(5) . . . . ?
C40 C41 C42 C44 52.0(5) . . . . ?
C41 C36 C37 C38 -4.4(6) . . . . ?
C41 C36 C37 C45 174.9(4) . . . . ?
C45 C37 C38 C39 -179.6(4) . . . . ?
C49 Si1 C48 U1 56.3(4) . . . . ?
C50 Si1 C48 U1 176.1(3) . . . . ?
C51 Si1 C48 U1 -64.7(4) . . . . ?
C52 C53 C54 U1 66.2(5) . . . . ?
C52 C53 C54 C55 -1.6(8) . . . . ?
C53 C52 C57 U1 -78.5(4) . . . . ?
C53 C52 C57 C56 -1.7(8) . . . . ?
C53 C54 C55 U1 60.8(5) . . . . ?
C53 C54 C55 F1 -175.6(5) . . . . ?
C53 C54 C55 C56 3.2(9) . . . . ?
C54 C55 C56 U1 59.4(6) . . . . ?
C54 C55 C56 C57 -4.0(9) . . . . ?
C55 C56 C57 U1 72.5(5) . . . . ?
C55 C56 C57 C52 3.1(8) . . . . ?
C57 C52 C53 U1 76.3(4) . . . . ?
C57 C52 C53 C54 0.9(8) . . . . ?
C77 C1 C10 C9 179.8(4) . . . . ?
C77 C1 C10 C11 0.3(6) . . . . ?
C77 C3 C4 N1 -178.8(4) . . . . ?
C77 C3 C4 C11 0.5(6) . . . . ?
F3 C84 C85 F4 1.0(6) . . . . ?
F3 C84 C85 C86 -178.6(4) . . . . ?
F4 C85 C86 F5 -2.3(7) . . . . ?
F4 C85 C86 C87 179.1(4) . . . . ?
F5 C86 C87 F6 2.7(6) . . . . ?
F5 C86 C87 C88 -176.8(4) . . . . ?
F6 C87 C88 F7 -1.5(6) . . . . ?
F6 C87 C88 C83 179.1(4) . . . . ?
F8 C65 C66 F9 0.6(6) . . . . ?
F8 C65 C66 C67 179.9(4) . . . . ?
F9 C66 C67 F10 -0.5(6) . . . . ?
F9 C66 C67 C68 177.9(4) . . . . ?
F10 C67 C68 F11 -0.9(7) . . . . ?
F10 C67 C68 C69 179.2(4) . . . . ?
F11 C68 C69 F12 0.6(6) . . . . ?
F11 C68 C69 C64 -179.0(4) . . . . ?
F13 C71 C72 F14 -0.3(6) . . . . ?
F13 C71 C72 C73 178.6(4) . . . . ?
F14 C72 C73 F15 -0.6(7) . . . . ?
F14 C72 C73 C74 178.9(4) . . . . ?
F15 C73 C74 F16 0.7(7) . . . . ?
F15 C73 C74 C75 -179.1(4) . . . . ?
F16 C74 C75 F17 0.6(6) . . . . ?
F16 C74 C75 C70 179.9(4) . . . . ?
F19 C81 C82 F18 -0.8(5) . . . . ?
F19 C81 C82 C76 180.0(4) . . . . ?
F20 C80 C81 F19 -0.2(6) . . . . ?
F20 C80 C81 C82 -179.0(4) . . . . ?
F21 C79 C80 F20 -0.1(6) . . . . ?
F21 C79 C80 C81 179.8(4) . . . . ?
F22 C78 C79 F21 0.4(6) . . . . ?
F22 C78 C79 C80 -178.8(4) . . . . ?
C64 C65 C66 F9 -178.9(4) . . . . ?
C64 C65 C66 C67 0.4(7) . . . . ?
C65 C64 C69 F12 178.6(3) . . . . ?
C65 C64 C69 C68 -1.9(6) . . . . ?
C65 C64 B1 C70 134.6(4) . . . . ?
C65 C64 B1 C76 -103.2(4) . . . . ?
C65 C64 B1 C83 19.1(6) . . . . ?
C65 C66 C67 F10 -179.9(4) . . . . ?
C65 C66 C67 C68 -1.4(7) . . . . ?
C66 C67 C68 F11 -179.3(4) . . . . ?
C66 C67 C68 C69 0.8(7) . . . . ?
C67 C68 C69 F12 -179.5(4) . . . . ?
C67 C68 C69 C64 0.9(7) . . . . ?
C69 C64 C65 F8 -178.3(4) . . . . ?
C69 C64 C65 C66 1.2(6) . . . . ?
C69 C64 B1 C70 -54.4(5) . . . . ?
C69 C64 B1 C76 67.8(4) . . . . ?
C69 C64 B1 C83 -169.8(4) . . . . ?
C70 C71 C72 F14 178.5(4) . . . . ?
C70 C71 C72 C73 -2.5(7) . . . . ?
C71 C70 C75 F17 177.3(4) . . . . ?
C71 C70 C75 C74 -2.0(6) . . . . ?
C71 C70 B1 C64 168.3(3) . . . . ?
C71 C70 B1 C76 54.3(5) . . . . ?
C71 C70 B1 C83 -68.8(4) . . . . ?
C71 C72 C73 F15 -179.6(4) . . . . ?
C71 C72 C73 C74 -0.1(7) . . . . ?
C72 C73 C74 F16 -178.8(4) . . . . ?
C72 C73 C74 C75 1.4(7) . . . . ?
C73 C74 C75 F17 -179.6(4) . . . . ?
C73 C74 C75 C70 -0.4(7) . . . . ?
C75 C70 C71 F13 -177.8(4) . . . . ?
C75 C70 C71 C72 3.4(6) . . . . ?
C75 C70 B1 C64 -18.4(5) . . . . ?
C75 C70 B1 C76 -132.4(4) . . . . ?
C75 C70 B1 C83 104.5(4) . . . . ?
C76 C78 C79 F21 -179.8(4) . . . . ?
C76 C78 C79 C80 1.0(7) . . . . ?
C78 C76 C82 F18 -178.1(3) . . . . ?
C78 C76 C82 C81 1.0(6) . . . . ?
C78 C76 B1 C64 66.9(4) . . . . ?
C78 C76 B1 C70 -171.9(3) . . . . ?
C78 C76 B1 C83 -55.8(5) . . . . ?
C78 C79 C80 F20 179.1(4) . . . . ?
C78 C79 C80 C81 -1.0(7) . . . . ?
C79 C80 C81 F19 180.0(4) . . . . ?
C79 C80 C81 C82 1.1(6) . . . . ?
C80 C81 C82 F18 178.1(4) . . . . ?
C80 C81 C82 C76 -1.2(6) . . . . ?
C82 C76 C78 F22 178.8(3) . . . . ?
C82 C76 C78 C79 -1.0(6) . . . . ?
C82 C76 B1 C64 -105.8(4) . . . . ?
C82 C76 B1 C70 15.3(6) . . . . ?
C82 C76 B1 C83 131.4(4) . . . . ?
C83 C84 C85 F4 179.8(4) . . . . ?
C83 C84 C85 C86 0.2(7) . . . . ?
C84 C83 C88 F7 -179.1(3) . . . . ?
C84 C83 C88 C87 0.2(6) . . . . ?
C84 C83 B1 C64 -134.2(4) . . . . ?
C84 C83 B1 C70 103.9(4) . . . . ?
C84 C83 B1 C76 -19.5(5) . . . . ?
C84 C85 C86 F5 177.3(4) . . . . ?
C84 C85 C86 C87 -1.3(7) . . . . ?
C85 C86 C87 F6 -178.6(4) . . . . ?
C85 C86 C87 C88 1.9(7) . . . . ?
C86 C87 C88 F7 178.0(4) . . . . ?
C86 C87 C88 C83 -1.4(7) . . . . ?
C88 C83 C84 F3 179.1(3) . . . . ?
C88 C83 C84 C85 0.3(6) . . . . ?
C88 C83 B1 C64 56.1(5) . . . . ?
C88 C83 B1 C70 -65.8(4) . . . . ?
C88 C83 B1 C76 170.8(3) . . . . ?
B1 C64 C65 F8 -6.7(6) . . . . ?
B1 C64 C65 C66 172.7(4) . . . . ?
B1 C64 C69 F12 6.4(6) . . . . ?
B1 C64 C69 C68 -174.1(4) . . . . ?
B1 C70 C71 F13 -3.6(6) . . . . ?
B1 C70 C71 C72 177.6(4) . . . . ?
B1 C70 C75 F17 3.6(6) . . . . ?
B1 C70 C75 C74 -175.6(4) . . . . ?
B1 C76 C78 F22 5.1(5) . . . . ?
B1 C76 C78 C79 -174.7(4) . . . . ?
B1 C76 C82 F18 -5.0(6) . . . . ?
B1 C76 C82 C81 174.2(4) . . . . ?
B1 C83 C84 F3 8.7(6) . . . . ?
B1 C83 C84 C85 -170.1(4) . . . . ?
B1 C83 C88 F7 -8.1(5) . . . . ?
B1 C83 C88 C87 171.3(4) . . . . ?
F2 C58 C59 C60 -172.0(13) . . . . ?
F2 C58 C63 C62 174.9(14) . . . . ?
C58 C59 C60 C61 -10(2) . . . . ?
C59 C58 C63 C62 -11(2) . . . . ?
C59 C60 C61 C62 5(2) . . . . ?
C60 C61 C62 C63 -1(2) . . . . ?
C61 C62 C63 C58 4(2) . . . . ?
C63 C58 C59 C60 13(2) . . . . ?
F2A C61A C62A C63A 161(3) . . . . ?
C58A C59A C60A C61A 22(3) . . . . ?
C59A C58A C63A C62A 10(4) . . . . ?
C59A C60A C61A F2A -174(2) . . . . ?
C59A C60A C61A C62A -12(3) . . . . ?
C60A C61A C62A C63A -1(4) . . . . ?
C61A C62A C63A C58A 3(4) . . . . ?
C63A C58A C59A C60A -22(3) . . . . ?
